data_4115563
loop_
_publ_author_name
'Robert E. Bachman'
'Michael S. Fioritto'
'Susan K. Fetics'
'T. Matthew Cocker'

_publ_contact_author_address
;
Department of Chemistry, Box 571227,
Georgetown University, Washington, D.C., 20057-1227, USA
;
_publ_contact_author_name 'Robert E. Bachman'
_publ_section_title
;
 The Structural and Functional Equivalence of Aurophilic and Hydrogen
 Bonding: Evidence for the First Examples of Rotator Phases Induced by
 Aurophilic Bonding
;
_journal_name_full 'Journal of the American Chemical Society'
_journal_page_first 5376
_journal_page_last 5377
_journal_paper_doi 10.1021/ja0056217
_journal_volume 123
_journal_year 2001
_chemical_formula_sum 'C4 H7 Au Cl N'
_chemical_formula_weight 301.52
_chemical_name_systematic
;
 ?
;
_space_group_IT_number 62
_symmetry_cell_setting orthorhombic
_symmetry_space_group_name_Hall '-P 2ac 2n'
_symmetry_space_group_name_H-M 'P n m a'
_atom_sites_solution_hydrogens geom
_atom_sites_solution_primary direct
_atom_sites_solution_secondary difmap
_audit_creation_method SHELXL-97
_cell_angle_alpha 90.00
_cell_angle_beta 90.00
_cell_angle_gamma 90.00
_cell_formula_units_Z 4
_cell_length_a 23.7992(14)
_cell_length_b 6.2196(4)
_cell_length_c 4.6385(3)
_cell_measurement_temperature 293(2)
_cell_volume 686.60(7)
_computing_cell_refinement 'Bruker SMART'
_computing_data_collection 'Bruker SMART'
_computing_data_reduction 'Bruker SHELXTL'
_computing_molecular_graphics 'X-Seed (Barbour 1999)'
_computing_publication_material 'Bruker SHELXTL'
_computing_structure_refinement 'SHELXL-97 (Sheldrick, 1997)'
_computing_structure_solution 'SHELXS-97 (Sheldrick, 1990)'
_diffrn_ambient_temperature 293(2)
_diffrn_measured_fraction_theta_full 0.984
_diffrn_measured_fraction_theta_max 0.984
_diffrn_measurement_device_type 'CCD area detector'
_diffrn_measurement_method 'phi and omega scans'
_diffrn_radiation_monochromator graphite
_diffrn_radiation_source 'fine-focus sealed tube'
_diffrn_radiation_type MoK\a
_diffrn_radiation_wavelength 0.71073
_diffrn_reflns_av_R_equivalents 0.1154
_diffrn_reflns_av_sigmaI/netI 0.0727
_diffrn_reflns_limit_h_max 30
_diffrn_reflns_limit_h_min -30
_diffrn_reflns_limit_k_max 8
_diffrn_reflns_limit_k_min -7
_diffrn_reflns_limit_l_max 6
_diffrn_reflns_limit_l_min -6
_diffrn_reflns_number 7345
_diffrn_reflns_theta_full 28.25
_diffrn_reflns_theta_max 28.25
_diffrn_reflns_theta_min 1.71
_exptl_absorpt_coefficient_mu 21.700
_exptl_absorpt_correction_type none
_exptl_crystal_colour colorless
_exptl_crystal_density_diffrn 2.917
_exptl_crystal_description plate
_exptl_crystal_F_000 536
_exptl_crystal_size_max 0.20
_exptl_crystal_size_mid 0.12
_exptl_crystal_size_min 0.02
_refine_diff_density_max 5.920
_refine_diff_density_min -5.484
_refine_diff_density_rms 0.832
_refine_ls_extinction_method none
_refine_ls_goodness_of_fit_ref 1.241
_refine_ls_hydrogen_treatment riding
_refine_ls_matrix_type full
_refine_ls_number_parameters 43
_refine_ls_number_reflns 911
_refine_ls_number_restraints 0
_refine_ls_restrained_S_all 1.241
_refine_ls_R_factor_all 0.1038
_refine_ls_R_factor_gt 0.0880
_refine_ls_shift/su_max 0.000
_refine_ls_shift/su_mean 0.000
_refine_ls_structure_factor_coef Fsqd
_refine_ls_weighting_details 'calc w=1/[\s^2^(Fo^2^)+(0.1217P)^2^+0.0000P] where P=(Fo^2^+2Fc^2^)/3'
_refine_ls_weighting_scheme calc
_refine_ls_wR_factor_gt 0.2092
_refine_ls_wR_factor_ref 0.2200
_reflns_number_gt 749
_reflns_number_total 911
_reflns_threshold_expression >2sigma(I)
_cod_data_source_file ja0056217_1.cif
_cod_data_source_block PrAuCl
_cod_database_code 4115563

loop_
_symmetry_equiv_pos_as_xyz
'x, y, z'
'-x+1/2, -y, z+1/2'
'x+1/2, -y+1/2, -z+1/2'
'-x, y+1/2, -z'
'-x, -y, -z'
'x-1/2, y, -z-1/2'
'-x-1/2, y-1/2, z-1/2'
'x, -y-1/2, z'

loop_
_atom_site_label
_atom_site_type_symbol
_atom_site_fract_x
_atom_site_fract_y
_atom_site_fract_z
_atom_site_U_iso_or_equiv
_atom_site_adp_type
_atom_site_occupancy
_atom_site_symmetry_multiplicity
_atom_site_calc_flag
_atom_site_refinement_flags
Au1 Au 0.47158(4) 0.2500 0.1120(2) 0.0377(5) Uani 1 2 d S
Cl1 Cl 0.3936(3) 0.2500 -0.1699(18) 0.0477(16) Uani 1 2 d S
C1 C 0.5363(10) 0.2500 0.370(6) 0.032(5) Uani 1 2 d S
N1 N 0.5734(9) 0.2500 0.535(9) 0.072(11) Uani 1 2 d S
C2 C 0.6223(12) 0.2500 0.690(5) 0.040(6) Uani 1 2 d S
H2A H 0.6222 0.1244 0.8141 0.048 Uiso 0.50 1 calc PR
H2B H 0.6222 0.3756 0.8141 0.048 Uiso 0.50 1 calc PR
C4 C 0.7300(12) 0.2500 0.714(8) 0.056(8) Uani 1 2 d S
H4A H 0.7633 0.2500 0.5972 0.084 Uiso 1 2 calc SR
H4B H 0.7296 0.1240 0.8334 0.084 Uiso 0.50 1 calc PR
H4C H 0.7296 0.3760 0.8334 0.084 Uiso 0.50 1 calc PR
C3 C 0.6776(12) 0.2500 0.518(6) 0.038(5) Uani 1 2 d S
H3A H 0.6786 0.3760 0.3945 0.045 Uiso 0.50 1 calc PR
H3B H 0.6786 0.1240 0.3945 0.045 Uiso 0.50 1 calc PR

loop_
_atom_site_aniso_label
_atom_site_aniso_U_11
_atom_site_aniso_U_22
_atom_site_aniso_U_33
_atom_site_aniso_U_23
_atom_site_aniso_U_13
_atom_site_aniso_U_12
Au1 0.0360(7) 0.0217(5) 0.0555(7) 0.000 0.0075(4) 0.000
Cl1 0.048(4) 0.028(3) 0.067(5) 0.000 -0.003(3) 0.000
C1 0.029(12) 0.014(10) 0.053(15) 0.000 -0.005(11) 0.000
N1 0.022(12) 0.010(9) 0.18(4) 0.000 0.040(16) 0.000
C2 0.067(17) 0.026(11) 0.029(12) 0.000 0.002(11) 0.000
C4 0.043(16) 0.041(16) 0.08(2) 0.000 0.001(16) 0.000
C3 0.054(16) 0.020(10) 0.038(13) 0.000 0.001(11) 0.000

loop_
_atom_type_symbol
_atom_type_description
_atom_type_scat_dispersion_real
_atom_type_scat_dispersion_imag
_atom_type_scat_source
C C 0.0033 0.0016 'International Tables Vol C Tables 4.2.6.8 and 6.1.1.4'
H H 0.0000 0.0000 'International Tables Vol C Tables 4.2.6.8 and 6.1.1.4'
N N 0.0061 0.0033 'International Tables Vol C Tables 4.2.6.8 and 6.1.1.4'
Cl Cl 0.1484 0.1585 'International Tables Vol C Tables 4.2.6.8 and 6.1.1.4'
Au Au -2.0133 8.8022 'International Tables Vol C Tables 4.2.6.8 and 6.1.1.4'

loop_
_geom_angle_atom_site_label_1
_geom_angle_atom_site_label_2
_geom_angle_atom_site_label_3
_geom_angle
C1 Au1 Cl1 177.4(7)
N1 C1 Au1 177(3)
C1 N1 C2 171(3)
N1 C2 C3 117(2)
C2 C3 C4 113(2)

loop_
_geom_bond_atom_site_label_1
_geom_bond_atom_site_label_2
_geom_bond_distance
Au1 C1 1.95(2)
Au1 Cl1 2.271(8)
C1 N1 1.17(4)
N1 C2 1.37(4)
C2 C3 1.54(4)
C4 C3 1.54(4)
